data_2022904
loop_
_publ_author_name
'Comboni, Davide'
'Poreba, Tomasz'
'Pagliaro, Francesco'
'Battiston, Tommaso'
'Lotti, Paolo'
'Gatta, Giacomo Diego'
'Garbarino, Gaston'
'Hanfland, Michael'

_publ_section_title
;
 Crystal structure of the high-P polymorph of Ca2B6O6(OH)10&#x00B7;2(H2O)
 (meyerhofferite)
;
_journal_coeditor_code DK5106
_journal_issue 6
_journal_name_full 'Acta Crystallographica Section B Structural Science, Crystal Engineering and Materials'
_journal_page_first 940
_journal_page_last 945
_journal_paper_doi 10.1107/S2052520621009768
_journal_volume 77
_journal_year 2021
_chemical_formula_structural 'Ca (B3 O3 (O H)5) (H2 O)'
_chemical_formula_sum 'B3 Ca H7 O9'
_chemical_formula_weight 223.6
_chemical_name_common meyerhofferite
_space_group_IT_number 2
_space_group_name_Hall '-P 1'
_space_group_name_H-M_alt 'P -1'
_symmetry_cell_setting triclinic
_symmetry_Int_Tables_number 2
_symmetry_space_group_name_Hall '-P 1'
_symmetry_space_group_name_H-M 'P -1'
_audit_creation_date 2021-04-028
_audit_creation_method
;
'Jana2006 Version : 14/01/2019'
;
_cell_angle_alpha 97.548(4)
_cell_angle_beta 107.416(15)
_cell_angle_gamma 100.462(12)
_cell_formula_units_Z 2
_cell_length_a 6.124(3)
_cell_length_b 7.6014(3)
_cell_length_c 6.8051(3)
_cell_measurement_pressure 3750000
_cell_measurement_reflns_used 645
_cell_measurement_temperature 293(1)
_cell_measurement_theta_max 19.9180
_cell_measurement_theta_min 1.6070
_cell_volume 291.36(15)
_computing_cell_refinement 'CrysAlisPro 1.171.39.46 (Rigaku OD, 2018)'
_computing_data_collection 'CrysAlisPro 1.171.39.46 (Rigaku OD, 2018)'
_computing_data_reduction 'CrysAlisPro 1.171.39.46 (Rigaku OD, 2018)'
_computing_structure_refinement 'Jana2006 (Petricek et al., 2014)'
_computing_structure_solution 'Olex2 (Dolomanov et al., 2009)'
_diffrn_ambient_pressure 3750000
_diffrn_ambient_temperature 293(1)
_diffrn_detector 'Eiger2 9M CdTe'
_diffrn_measured_fraction_theta_full 0.280
_diffrn_measured_fraction_theta_max 0.12
_diffrn_measurement_details
;
List of Runs (angles in degrees, time in seconds):
RUN    TYPE OF SCAN  START(DEG)   END(DEG)    # FRAMES    EXP(SEC)   OMEGA(DEG)  THETA(DEG)  KAPPA(DEG)   PHI(DEG) 
Run 1 Omega scan: (-32.000 - 32.000,128 frames, 0.200 sec, 0.500 deg) at th=0.000, ka=0.000,ph=0.000 (rot geo dd=199.206)
  1       OMEGA       -32.00000    32.00000         128      0.20000    n/a        -0.01874     0.00000     0.00000
;
_diffrn_measurement_device ID15b
_diffrn_measurement_device_type beamline
_diffrn_measurement_method 'omega scans'
_diffrn_orient_matrix_type 'CrysAlisPro convention (1999,Acta A55,543-557)'
_diffrn_orient_matrix_UB_11 0.071448
_diffrn_orient_matrix_UB_12 0.008384
_diffrn_orient_matrix_UB_13 0.012849
_diffrn_orient_matrix_UB_21 0.002260
_diffrn_orient_matrix_UB_22 0.051011
_diffrn_orient_matrix_UB_23 -0.014229
_diffrn_orient_matrix_UB_31 0.010714
_diffrn_orient_matrix_UB_32 0.021652
_diffrn_orient_matrix_UB_33 0.061608
_diffrn_radiation_collimation '0.2 mm  double pinhole'
_diffrn_radiation_monochromator silicon
_diffrn_radiation_probe x-ray
_diffrn_radiation_type synchrotron
_diffrn_radiation_wavelength 0.41066
_diffrn_reflns_av_R_equivalents 0.0171
_diffrn_reflns_av_unetI/netI 0.0212
_diffrn_reflns_limit_h_max 4
_diffrn_reflns_limit_h_min -3
_diffrn_reflns_limit_k_max 10
_diffrn_reflns_limit_k_min -11
_diffrn_reflns_limit_l_max 10
_diffrn_reflns_limit_l_min -10
_diffrn_reflns_number 645
_diffrn_reflns_theta_full 10.26
_diffrn_reflns_theta_max 19.92
_diffrn_reflns_theta_min 1.85
_diffrn_source 'ESRF: Synchrotron radiation'
_diffrn_source_power '200 mA'
_diffrn_source_type 'undulator, IVU20c'
_diffrn_source_voltage 30keV
_diffrn_standards_decay_% 0.5(1)
_diffrn_standards_interval_count 90
_exptl_absorpt_coefficient_mu 0.248
_exptl_absorpt_correction_type none
_exptl_absorpt_process_details none
_exptl_crystal_colour colourless
_exptl_crystal_density_diffrn 2.4678
_exptl_crystal_description 'prismatic habit'
_exptl_crystal_F_000 214
_exptl_crystal_size_max 0.020
_exptl_crystal_size_mid 0.010
_exptl_crystal_size_min 0.010
_refine_diff_density_max 0.32
_refine_diff_density_min -0.25
_refine_ls_extinction_coef none
_refine_ls_extinction_method none
_refine_ls_goodness_of_fit_gt 3.33
_refine_ls_goodness_of_fit_ref 3.21
_refine_ls_hydrogen_treatment undef
_refine_ls_number_constraints 0
_refine_ls_number_parameters 53
_refine_ls_number_reflns 436
_refine_ls_number_restraints 0
_refine_ls_R_factor_all 0.0464
_refine_ls_R_factor_gt 0.0445
_refine_ls_shift/su_max 0.0252
_refine_ls_shift/su_mean 0.0026
_refine_ls_structure_factor_coef F
_refine_ls_weighting_details w=1/(\s^2^(F)+0.0001F^2^)
_refine_ls_weighting_scheme sigma
_refine_ls_wR_factor_gt 0.0600
_refine_ls_wR_factor_ref 0.0604
_reflns_number_gt 405
_reflns_number_total 436
_reflns_threshold_expression I>3\s(I)
_cod_data_source_file dk5106sup1.cif
_cod_data_source_block II_3.75GPa
_cod_depositor_comments
;
The following automatic conversions were performed:

data item '_diffrn_radiation_probe' value 'X-ray' was changed to
'x-ray' in accordance with the
/home/data/users/saulius/crontab/automatic-downloads/rss-feeds/IUCr/lib/dictionaries/cif_core.dic
dictionary named 'cif_core.dic' version 2.4.2 last updated on
2011-04-26.

Automatic conversion script
Id: cif_fix_values 8170 2020-07-09 18:12:32Z antanas 
;
_cod_original_formula_sum 'H7 B3 Ca1 O9'
_cod_database_code 2022904

loop_
_space_group_symop_id
_space_group_symop_operation_xyz
1 x,y,z
2 -x,-y,-z

loop_
_atom_site_label
_atom_site_type_symbol
_atom_site_fract_x
_atom_site_fract_y
_atom_site_fract_z
_atom_site_adp_type
_atom_site_U_iso_or_equiv
_atom_site_site_symmetry_multiplicity
_atom_site_occupancy
_atom_site_calc_flag
_atom_site_refinement_flags
_atom_site_disorder_assembly
_atom_site_disorder_group
Ca1 Ca 0.4944(5) 0.36149(12) 0.71517(16) Uiso 0.0102(3) 2 1 d . . .
B1 B 0.303(3) 0.8959(7) 0.6398(9) Uiso 0.0101(10) 2 1 d . . .
B2 B 0.240(4) 0.6381(8) 0.8296(11) Uiso 0.0105(10) 2 1 d . . .
B3 B 0.648(3) 0.7770(7) 0.8371(9) Uiso 0.0106(10) 2 1 d . . .
O1 O 0.159(2) 0.7776(5) 0.7241(6) Uiso 0.0117(7) 2 1 d . . .
O2 O 0.270(2) 0.8166(4) 0.4184(6) Uiso 0.0106(7) 2 1 d . . .
O3 O 0.555(2) 0.9322(4) 0.7656(6) Uiso 0.0108(7) 2 1 d . . .
O4 O 0.1440(19) 0.4551(4) 0.6888(6) Uiso 0.0128(8) 2 1 d . . .
O5 O 0.490(2) 0.6622(4) 0.9121(7) Uiso 0.0105(7) 2 1 d . . .
O6 O 0.695(2) 0.6618(5) 0.6640(6) Uiso 0.0117(7) 2 1 d . . .
O7 O 0.2283(19) 0.0717(4) 0.6407(6) Uiso 0.0104(7) 2 1 d . . .
O8 O 0.879(2) 0.8519(4) 0.0106(6) Uiso 0.0121(7) 2 1 d . . .
O9 O 0.1523(19) 0.6362(4) 0.0134(6) Uiso 0.0098(7) 2 1 d . . .

loop_
_atom_site_aniso_label
_atom_site_aniso_type_symbol
_atom_site_aniso_U_11
_atom_site_aniso_U_22
_atom_site_aniso_U_33
_atom_site_aniso_U_12
_atom_site_aniso_U_13
_atom_site_aniso_U_23
? ? ? ? ? ? ? ?

loop_
_atom_type_symbol
_atom_type_scat_dispersion_real
_atom_type_scat_dispersion_imag
_atom_type_scat_source
B -0.0004 0.0002 'International Tables Vol C tables 4.2.6.8 and 6.1.1.1'
Ca 0.0949 0.1047 'International Tables Vol C tables 4.2.6.8 and 6.1.1.1'
O 0.0018 0.0018 'International Tables Vol C tables 4.2.6.8 and 6.1.1.1'

loop_
_exptl_crystal_face_index_h
_exptl_crystal_face_index_k
_exptl_crystal_face_index_l
_exptl_crystal_face_perp_dist
? ? ? ?

loop_
_geom_angle_atom_site_label_1
_geom_angle_atom_site_label_2
_geom_angle_atom_site_label_3
_geom_angle_site_symmetry_1
_geom_angle_site_symmetry_2
_geom_angle_site_symmetry_3
_geom_angle
_geom_angle_publ_flag
B2 Ca1 O2 . . 2_666 167.8(3) ?
B2 Ca1 O4 . . . 29.4(3) ?
B2 Ca1 O5 . . . 28.4(4) ?
B2 Ca1 O5 . . 2_667 76.0(3) ?
B2 Ca1 O6 . . . 72.9(4) ?
B2 Ca1 O6 . . 2_666 93.0(3) ?
B2 Ca1 O7 . . . 106.2(4) ?
B2 Ca1 O9 . . 2_666 113.7(3) ?
O2 Ca1 O4 2_666 . . 152.60(19) ?
O2 Ca1 O5 2_666 . . 145.9(4) ?
O2 Ca1 O5 2_666 . 2_667 113.7(3) ?
O2 Ca1 O6 2_666 . . 95.6(3) ?
O2 Ca1 O6 2_666 . 2_666 80.5(3) ?
O2 Ca1 O7 2_666 . . 83.1(3) ?
O2 Ca1 O9 2_666 . 2_666 69.1(2) ?
O4 Ca1 O5 . . . 57.8(3) ?
O4 Ca1 O5 . . 2_667 85.0(3) ?
O4 Ca1 O6 . . . 92.9(3) ?
O4 Ca1 O6 . . 2_666 75.7(3) ?
O4 Ca1 O7 . . . 80.2(3) ?
O4 Ca1 O9 . . 2_666 137.2(2) ?
O5 Ca1 O5 . . 2_667 69.80(17) ?
O5 Ca1 O6 . . . 57.0(3) ?
O5 Ca1 O6 . . 2_666 109.9(2) ?
O5 Ca1 O7 . . . 129.7(4) ?
O5 Ca1 O9 . . 2_666 88.6(3) ?
O5 Ca1 O6 2_667 . . 116.75(15) ?
O5 Ca1 O6 2_667 . 2_666 156.0(4) ?
O5 Ca1 O7 2_667 . . 81.33(19) ?
O5 Ca1 O9 2_667 . 2_666 56.9(4) ?
O6 Ca1 O6 . . 2_666 78.96(17) ?
O6 Ca1 O7 . . . 160.21(16) ?
O6 Ca1 O9 . . 2_666 88.6(2) ?
O6 Ca1 O7 2_666 . . 81.36(18) ?
O6 Ca1 O9 2_666 . 2_666 145.8(4) ?
O7 Ca1 O9 . . 2_666 109.2(2) ?
B2 B1 B3 . . . 59.6(6) ?
B2 B1 O1 . . . 28.9(7) ?
B2 B1 O2 . . . 108.4(3) ?
B2 B1 O3 . . . 86.7(6) ?
B2 B1 O5 . . . 29.8(6) ?
B2 B1 O7 . . 1_565 132.8(11) ?
B3 B1 O1 . . . 87.9(6) ?
B3 B1 O2 . . . 101.5(9) ?
B3 B1 O3 . . . 31.1(3) ?
B3 B1 O5 . . . 30.1(4) ?
B3 B1 O7 . . 1_565 138.3(6) ?
O1 B1 O2 . . . 111.1(6) ?
O1 B1 O3 . . . 111.7(6) ?
O1 B1 O5 . . . 57.8(6) ?
O1 B1 O7 . . 1_565 108.2(13) ?
O2 B1 O3 . . . 109.1(13) ?
O2 B1 O5 . . . 110.2(6) ?
O2 B1 O7 . . 1_565 107.5(5) ?
O3 B1 O5 . . . 57.4(4) ?
O3 B1 O7 . . 1_565 109.2(6) ?
O5 B1 O7 . . 1_565 142.3(4) ?
Ca1 B2 B1 . . . 108.5(8) ?
Ca1 B2 B3 . . . 66.8(6) ?
Ca1 B2 O1 . . . 130.9(9) ?
Ca1 B2 O3 . . . 93.3(7) ?
Ca1 B2 O4 . . . 50.6(8) ?
Ca1 B2 O5 . . . 56.6(6) ?
Ca1 B2 O9 . . 1_556 121.5(5) ?
B1 B2 B3 . . . 60.4(6) ?
B1 B2 O1 . . . 28.9(8) ?
B1 B2 O3 . . . 31.2(4) ?
B1 B2 O4 . . . 113.8(5) ?
B1 B2 O5 . . . 88.8(8) ?
B1 B2 O9 . . 1_556 128.1(8) ?
B3 B2 O1 . . . 88.7(9) ?
B3 B2 O3 . . . 31.2(4) ?
B3 B2 O4 . . . 111.7(12) ?
B3 B2 O5 . . . 29.0(5) ?
B3 B2 O9 . . 1_556 127.3(7) ?
O1 B2 O3 . . . 58.0(7) ?
O1 B2 O4 . . . 111.2(7) ?
O1 B2 O5 . . . 116.0(11) ?
O1 B2 O9 . . 1_556 107.3(13) ?
O3 B2 O4 . . . 124.9(10) ?
O3 B2 O5 . . . 58.1(6) ?
O3 B2 O9 . . 1_556 126.6(4) ?
O4 B2 O5 . . . 107.2(13) ?
O4 B2 O9 . . 1_556 108.4(10) ?
O5 B2 O9 . . 1_556 106.6(7) ?
B1 B3 B2 . . . 60.0(6) ?
B1 B3 O1 . . . 30.2(4) ?
B1 B3 O3 . . . 31.2(6) ?
B1 B3 O5 . . . 88.2(10) ?
B1 B3 O6 . . . 102.9(5) ?
B1 B3 O8 . . 1_556 137.5(5) ?
B2 B3 O1 . . . 30.2(3) ?
B2 B3 O3 . . . 87.1(10) ?
B2 B3 O5 . . . 28.7(6) ?
B2 B3 O6 . . . 107.3(6) ?
B2 B3 O8 . . 1_556 133.4(7) ?
O1 B3 O3 . . . 57.5(8) ?
O1 B3 O5 . . . 58.0(8) ?
O1 B3 O6 . . . 110.7(7) ?
O1 B3 O8 . . 1_556 142.2(8) ?
O3 B3 O5 . . . 112.1(14) ?
O3 B3 O6 . . . 111.3(5) ?
O3 B3 O8 . . 1_556 108.1(5) ?
O5 B3 O6 . . . 108.6(5) ?
O5 B3 O8 . . 1_556 109.4(5) ?
O6 B3 O8 . . 1_556 107.2(13) ?
B1 O1 B2 . . . 122.1(14) ?
B1 O1 B3 . . . 61.9(8) ?
B1 O1 O2 . . . 35.1(3) ?
B1 O1 O3 . . . 34.7(6) ?
B1 O1 O4 . . . 122.0(8) ?
B1 O1 O4 . . 2_566 95.5(3) ?
B1 O1 O5 . . . 92.1(9) ?
B1 O1 O6 . . 1_455 137.4(7) ?
B1 O1 O7 . . 1_565 36.6(6) ?
B1 O1 O9 . . 1_556 144.9(8) ?
B2 O1 B3 . . . 61.2(10) ?
B2 O1 O2 . . . 115.9(10) ?
B2 O1 O3 . . . 91.7(10) ?
B2 O1 O4 . . . 35.1(3) ?
B2 O1 O4 . . 2_566 99.0(3) ?
B2 O1 O5 . . . 31.8(9) ?
B2 O1 O6 . . 1_455 98.2(10) ?
B2 O1 O7 . . 1_565 150.9(10) ?
B2 O1 O9 . . 1_556 37.3(8) ?
B3 O1 O2 . . . 73.5(4) ?
B3 O1 O3 . . . 31.0(2) ?
B3 O1 O4 . . . 78.5(4) ?
B3 O1 O4 . . 2_566 115.2(4) ?
B3 O1 O5 . . . 30.1(3) ?
B3 O1 O6 . . 1_455 159.1(2) ?
B3 O1 O7 . . 1_565 91.7(5) ?
B3 O1 O9 . . 1_556 87.1(4) ?
O2 O1 O3 . . . 60.0(3) ?
O2 O1 O4 . . . 96.4(3) ?
O2 O1 O4 . . 2_566 61.5(3) ?
O2 O1 O5 . . . 98.1(6) ?
O2 O1 O6 . . 1_455 117.3(3) ?
O2 O1 O7 . . 1_565 60.2(3) ?
O2 O1 O9 . . 1_556 153.1(5) ?
O3 O1 O4 . . . 107.5(6) ?
O3 O1 O4 . . 2_566 119.2(4) ?
O3 O1 O5 . . . 59.9(4) ?
O3 O1 O6 . . 1_455 169.7(3) ?
O3 O1 O7 . . 1_565 60.7(4) ?
O3 O1 O9 . . 1_556 110.6(4) ?
O4 O1 O4 . . 2_566 63.94(18) ?
O4 O1 O5 . . . 57.9(3) ?
O4 O1 O6 . . 1_455 82.4(4) ?
O4 O1 O7 . . 1_565 156.4(5) ?
O4 O1 O9 . . 1_556 60.9(2) ?
O4 O1 O5 2_566 . . 115.0(3) ?
O4 O1 O6 2_566 . 1_455 62.4(3) ?
O4 O1 O7 2_566 . 1_565 102.47(19) ?
O4 O1 O9 2_566 . 1_556 113.5(3) ?
O5 O1 O6 . . 1_455 129.7(3) ?
O5 O1 O7 . . 1_565 119.5(5) ?
O5 O1 O9 . . 1_556 58.6(4) ?
O6 O1 O7 1_455 . 1_565 109.1(5) ?
O6 O1 O9 1_455 . 1_556 76.2(4) ?
O7 O1 O9 1_565 . 1_556 140.7(2) ?
Ca1 O2 B1 2_666 . . 128.6(8) ?
Ca1 O2 O1 2_666 . . 124.4(3) ?
Ca1 O2 O3 2_666 . . 96.2(5) ?
Ca1 O2 O3 2_666 . 2_676 83.8(4) ?
Ca1 O2 O4 2_666 . 2_566 98.7(2) ?
Ca1 O2 O7 2_666 . 1_565 152.3(5) ?
Ca1 O2 O9 2_666 . . 54.6(3) ?
B1 O2 O1 . . . 33.8(5) ?
B1 O2 O3 . . . 35.3(8) ?
B1 O2 O3 . . 2_676 110.6(4) ?
B1 O2 O4 . . 2_566 101.8(8) ?
B1 O2 O7 . . 1_565 36.3(4) ?
B1 O2 O9 . . . 171.6(8) ?
O1 O2 O3 . . . 60.0(4) ?
O1 O2 O3 . . 2_676 142.8(2) ?
O1 O2 O4 . . 2_566 69.2(3) ?
O1 O2 O7 . . 1_565 59.1(2) ?
O1 O2 O9 . . . 137.9(4) ?
O3 O2 O3 . . 2_676 96.6(3) ?
O3 O2 O4 . . 2_566 126.4(3) ?
O3 O2 O7 . . 1_565 60.3(3) ?
O3 O2 O9 . . . 150.4(6) ?
O3 O2 O4 2_676 . 2_566 135.9(3) ?
O3 O2 O7 2_676 . 1_565 84.5(2) ?
O3 O2 O9 2_676 . . 76.8(2) ?
O4 O2 O7 2_566 . 1_565 107.1(5) ?
O4 O2 O9 2_566 . . 69.8(3) ?
O7 O2 O9 1_565 . . 145.0(4) ?
B1 O3 B2 . . . 62.1(5) ?
B1 O3 B3 . . . 117.7(7) ?
B1 O3 O1 . . . 33.6(4) ?
B1 O3 O2 . . . 35.5(5) ?
B1 O3 O2 . . 2_676 99.6(4) ?
B1 O3 O5 . . . 91.6(5) ?
B1 O3 O6 . . . 106.8(4) ?
B1 O3 O7 . . 1_565 35.6(3) ?
B1 O3 O8 . . 1_556 151.1(4) ?
B2 O3 B3 . . . 61.7(8) ?
B2 O3 O1 . . . 30.3(4) ?
B2 O3 O2 . . . 77.3(3) ?
B2 O3 O2 . . 2_676 160.3(4) ?
B2 O3 O5 . . . 30.1(5) ?
B2 O3 O6 . . . 76.2(4) ?
B2 O3 O7 . . 1_565 88.8(6) ?
B2 O3 O8 . . 1_556 89.2(4) ?
B3 O3 O1 . . . 91.5(8) ?
B3 O3 O2 . . . 107.0(3) ?
B3 O3 O2 . . 2_676 129.4(10) ?
B3 O3 O5 . . . 33.4(8) ?
B3 O3 O6 . . . 34.7(4) ?
B3 O3 O7 . . 1_565 150.3(9) ?
B3 O3 O8 . . 1_556 36.3(5) ?
O1 O3 O2 . . . 59.9(3) ?
O1 O3 O2 . . 2_676 132.9(4) ?
O1 O3 O5 . . . 60.4(4) ?
O1 O3 O6 . . . 97.8(3) ?
O1 O3 O7 . . 1_565 58.8(4) ?
O1 O3 O8 . . 1_556 118.7(3) ?
O2 O3 O2 . . 2_676 83.4(2) ?
O2 O3 O5 . . . 98.4(3) ?
O2 O3 O6 . . . 80.8(3) ?
O2 O3 O7 . . 1_565 59.5(3) ?
O2 O3 O8 . . 1_556 140.1(4) ?
O2 O3 O5 2_676 . . 162.5(7) ?
O2 O3 O6 2_676 . . 104.8(5) ?
O2 O3 O7 2_676 . 1_565 77.9(3) ?
O2 O3 O8 2_676 . 1_556 108.4(5) ?
O5 O3 O6 . . . 58.7(3) ?
O5 O3 O7 . . 1_565 118.1(6) ?
O5 O3 O8 . . 1_556 59.6(4) ?
O6 O3 O7 . . 1_565 139.9(3) ?
O6 O3 O8 . . 1_556 59.5(3) ?
O7 O3 O8 1_565 . 1_556 158.8(4) ?
Ca1 O4 B2 . . . 100.0(10) ?
Ca1 O4 O1 . . . 117.9(5) ?
Ca1 O4 O1 . . 2_566 99.0(3) ?
Ca1 O4 O2 . . 2_566 117.6(2) ?
Ca1 O4 O4 . . 2_566 123.4(4) ?
Ca1 O4 O5 . . . 64.5(4) ?
Ca1 O4 O6 . . 2_666 53.9(3) ?
Ca1 O4 O9 . . 1_556 113.3(4) ?
B2 O4 O1 . . . 33.8(5) ?
B2 O4 O1 . . 2_566 149.8(6) ?
B2 O4 O2 . . 2_566 135.3(11) ?
B2 O4 O4 . . 2_566 101.2(5) ?
B2 O4 O5 . . . 35.5(10) ?
B2 O4 O6 . . 2_666 123.4(9) ?
B2 O4 O9 . . 1_556 36.0(7) ?
O1 O4 O1 . . 2_566 116.1(3) ?
O1 O4 O2 . . 2_566 124.2(6) ?
O1 O4 O4 . . 2_566 67.5(2) ?
O1 O4 O5 . . . 61.4(3) ?
O1 O4 O6 . . 2_666 108.8(3) ?
O1 O4 O9 . . 1_556 58.6(2) ?
O1 O4 O2 2_566 . 2_566 49.3(2) ?
O1 O4 O4 2_566 . 2_566 48.59(15) ?
O1 O4 O5 2_566 . . 152.9(5) ?
O1 O4 O6 2_566 . 2_666 54.3(3) ?
O1 O4 O9 2_566 . 1_556 145.8(6) ?
O2 O4 O4 2_566 . 2_566 78.4(3) ?
O2 O4 O5 2_566 . . 156.8(3) ?
O2 O4 O6 2_566 . 2_666 99.0(2) ?
O2 O4 O9 2_566 . 1_556 102.9(4) ?
O4 O4 O5 2_566 . . 121.0(2) ?
O4 O4 O6 2_566 . 2_666 70.7(3) ?
O4 O4 O9 2_566 . 1_556 114.6(4) ?
O5 O4 O6 . . 2_666 99.6(5) ?
O5 O4 O9 . . 1_556 58.9(4) ?
O6 O4 O9 2_666 . 1_556 158.1(5) ?
Ca1 O5 Ca1 . . 2_667 110.20(16) ?
Ca1 O5 B1 . . . 112.8(2) ?
Ca1 O5 B2 . . . 95.0(4) ?
Ca1 O5 B3 . . . 97.8(6) ?
Ca1 O5 O1 . . . 111.5(2) ?
Ca1 O5 O3 . . . 119.2(4) ?
Ca1 O5 O4 . . . 57.7(3) ?
Ca1 O5 O5 . . 2_667 55.70(16) ?
Ca1 O5 O6 . . . 61.6(2) ?
Ca1 O5 O8 . . 1_556 106.8(5) ?
Ca1 O5 O9 . . 1_556 110.4(3) ?
Ca1 O5 B1 2_667 . . 132.5(5) ?
Ca1 O5 B2 2_667 . . 95.8(7) ?
Ca1 O5 B3 2_667 . . 130.3(5) ?
Ca1 O5 O1 2_667 . . 113.2(5) ?
Ca1 O5 O3 2_667 . . 129.0(2) ?
Ca1 O5 O4 2_667 . . 106.4(4) ?
Ca1 O5 O5 2_667 . 2_667 54.51(16) ?
Ca1 O5 O6 2_667 . . 146.5(6) ?
Ca1 O5 O8 2_667 . 1_556 95.3(3) ?
Ca1 O5 O9 2_667 . 1_556 58.2(3) ?
B1 O5 B2 . . . 61.4(5) ?
B1 O5 B3 . . . 61.7(7) ?
B1 O5 O1 . . . 30.1(4) ?
B1 O5 O3 . . . 31.0(4) ?
B1 O5 O4 . . . 80.9(3) ?
B1 O5 O5 . . 2_667 158.4(5) ?
B1 O5 O6 . . . 74.8(4) ?
B1 O5 O8 . . 1_556 91.0(4) ?
B1 O5 O9 . . 1_556 88.0(5) ?
B2 O5 B3 . . . 122.3(8) ?
B2 O5 O1 . . . 32.2(4) ?
B2 O5 O3 . . . 91.8(5) ?
B2 O5 O4 . . . 37.3(4) ?
B2 O5 O5 . . 2_667 99.5(5) ?
B2 O5 O6 . . . 116.7(6) ?
B2 O5 O8 . . 1_556 150.2(4) ?
B2 O5 O9 . . 1_556 37.9(6) ?
B3 O5 O1 . . . 91.9(7) ?
B3 O5 O3 . . . 34.4(7) ?
B3 O5 O4 . . . 123.3(4) ?
B3 O5 O5 . . 2_667 133.4(10) ?
B3 O5 O6 . . . 36.6(4) ?
B3 O5 O8 . . 1_556 36.1(5) ?
B3 O5 O9 . . 1_556 145.2(8) ?
O1 O5 O3 . . . 59.8(4) ?
O1 O5 O4 . . . 60.7(3) ?
O1 O5 O5 . . 2_667 131.6(5) ?
O1 O5 O6 . . . 99.4(3) ?
O1 O5 O8 . . 1_556 118.6(3) ?
O1 O5 O9 . . 1_556 59.5(4) ?
O3 O5 O4 . . . 109.7(3) ?
O3 O5 O5 . . 2_667 167.8(7) ?
O3 O5 O6 . . . 61.6(3) ?
O3 O5 O8 . . 1_556 60.0(3) ?
O3 O5 O9 . . 1_556 111.2(5) ?
O4 O5 O5 . . 2_667 77.6(2) ?
O4 O5 O6 . . . 96.0(3) ?
O4 O5 O8 . . 1_556 156.6(5) ?
O4 O5 O9 . . 1_556 62.2(4) ?
O5 O5 O6 2_667 . . 108.8(4) ?
O5 O5 O8 2_667 . 1_556 109.4(5) ?
O5 O5 O9 2_667 . 1_556 80.7(4) ?
O6 O5 O8 . . 1_556 60.6(4) ?
O6 O5 O9 . . 1_556 154.5(4) ?
O8 O5 O9 1_556 . 1_556 139.9(3) ?
Ca1 O6 Ca1 . . 2_666 101.0(2) ?
Ca1 O6 B3 . . . 95.8(5) ?
Ca1 O6 O1 . . 1_655 126.7(4) ?
Ca1 O6 O3 . . . 117.4(5) ?
Ca1 O6 O4 . . 2_666 101.51(18) ?
Ca1 O6 O5 . . . 61.4(2) ?
Ca1 O6 O8 . . 1_556 106.1(2) ?
Ca1 O6 B3 2_666 . . 125.9(7) ?
Ca1 O6 O1 2_666 . 1_655 103.8(3) ?
Ca1 O6 O3 2_666 . . 94.3(3) ?
Ca1 O6 O4 2_666 . 2_666 50.4(2) ?
Ca1 O6 O5 2_666 . . 123.9(5) ?
Ca1 O6 O8 2_666 . 1_556 148.6(2) ?
B3 O6 O1 . . 1_655 106.0(7) ?
B3 O6 O3 . . . 34.0(3) ?
B3 O6 O4 . . 2_666 162.7(5) ?
B3 O6 O5 . . . 34.8(5) ?
B3 O6 O8 . . 1_556 36.3(7) ?
O1 O6 O3 1_655 . . 106.9(3) ?
O1 O6 O4 1_655 . 2_666 63.4(3) ?
O1 O6 O5 1_655 . . 130.1(3) ?
O1 O6 O8 1_655 . 1_556 72.1(4) ?
O3 O6 O4 . . 2_666 132.7(2) ?
O3 O6 O5 . . . 59.8(3) ?
O3 O6 O8 . . 1_556 59.2(3) ?
O4 O6 O5 2_666 . . 162.1(3) ?
O4 O6 O8 2_666 . 1_556 135.4(6) ?
O5 O6 O8 . . 1_556 59.8(3) ?
Ca1 O7 B1 . . 1_545 123.6(9) ?
Ca1 O7 O1 . . 1_545 146.7(4) ?
Ca1 O7 O2 . . 1_545 120.3(5) ?
Ca1 O7 O3 . . 1_545 90.2(4) ?
Ca1 O7 O7 . . 2_556 132.5(2) ?
Ca1 O7 O8 . . 2_666 92.52(18) ?
B1 O7 O1 1_545 . 1_545 35.2(7) ?
B1 O7 O2 1_545 . 1_545 36.2(3) ?
B1 O7 O3 1_545 . 1_545 35.3(6) ?
B1 O7 O7 1_545 . 2_556 96.7(6) ?
B1 O7 O8 1_545 . 2_666 107.8(5) ?
O1 O7 O2 1_545 . 1_545 60.7(3) ?
O1 O7 O3 1_545 . 1_545 60.5(4) ?
O1 O7 O7 1_545 . 2_556 80.7(3) ?
O1 O7 O8 1_545 . 2_666 79.3(3) ?
O2 O7 O3 1_545 . 1_545 60.2(3) ?
O2 O7 O7 1_545 . 2_556 76.8(3) ?
O2 O7 O8 1_545 . 2_666 140.0(2) ?
O3 O7 O7 1_545 . 2_556 131.8(2) ?
O3 O7 O8 1_545 . 2_666 101.1(3) ?
O7 O7 O8 2_556 . 2_666 98.4(5) ?
B3 O8 O3 1_554 . 1_554 35.6(3) ?
B3 O8 O5 1_554 . 1_554 34.5(5) ?
B3 O8 O6 1_554 . 1_554 36.5(7) ?
B3 O8 O7 1_554 . 2_666 105.8(8) ?
B3 O8 O8 1_554 . 2_775 116.5(4) ?
B3 O8 O9 1_554 . 1_655 110.8(5) ?
O3 O8 O5 1_554 . 1_554 60.4(3) ?
O3 O8 O6 1_554 . 1_554 61.3(3) ?
O3 O8 O7 1_554 . 2_666 99.0(5) ?
O3 O8 O8 1_554 . 2_775 85.4(3) ?
O3 O8 O9 1_554 . 1_655 139.1(2) ?
O5 O8 O6 1_554 . 1_554 59.5(3) ?
O5 O8 O7 1_554 . 2_666 78.5(4) ?
O5 O8 O8 1_554 . 2_775 145.5(4) ?
O5 O8 O9 1_554 . 1_655 106.2(3) ?
O6 O8 O7 1_554 . 2_666 138.0(5) ?
O6 O8 O8 1_554 . 2_775 109.9(3) ?
O6 O8 O9 1_554 . 1_655 78.4(3) ?
O7 O8 O8 2_666 . 2_775 104.5(2) ?
O7 O8 O9 2_666 . 1_655 116.8(3) ?
O8 O8 O9 2_775 . 1_655 102.8(5) ?
Ca1 O9 B2 2_666 . 1_554 100.3(9) ?
Ca1 O9 O1 2_666 . 1_554 121.6(5) ?
Ca1 O9 O2 2_666 . . 56.3(3) ?
Ca1 O9 O4 2_666 . 1_554 108.9(5) ?
Ca1 O9 O5 2_666 . 1_554 64.9(3) ?
Ca1 O9 O8 2_666 . 1_455 127.93(18) ?
Ca1 O9 O9 2_666 . 2_565 109.2(2) ?
B2 O9 O1 1_554 . 1_554 35.4(6) ?
B2 O9 O2 1_554 . . 139.7(7) ?
B2 O9 O4 1_554 . 1_554 35.6(3) ?
B2 O9 O5 1_554 . 1_554 35.6(8) ?
B2 O9 O8 1_554 . 1_455 110.9(6) ?
B2 O9 O9 1_554 . 2_565 115.7(4) ?
O1 O9 O2 1_554 . . 125.04(17) ?
O1 O9 O4 1_554 . 1_554 60.4(2) ?
O1 O9 O5 1_554 . 1_554 62.0(4) ?
O1 O9 O8 1_554 . 1_455 75.7(3) ?
O1 O9 O9 1_554 . 2_565 122.8(3) ?
O2 O9 O4 . . 1_554 165.2(6) ?
O2 O9 O5 . . 1_554 109.9(4) ?
O2 O9 O8 . . 1_455 73.4(3) ?
O2 O9 O9 . . 2_565 103.7(3) ?
O4 O9 O5 1_554 . 1_554 58.8(3) ?
O4 O9 O8 1_554 . 1_455 120.9(3) ?
O4 O9 O9 1_554 . 2_565 80.5(3) ?
O5 O9 O8 1_554 . 1_455 130.2(3) ?
O5 O9 O9 1_554 . 2_565 130.3(3) ?
O8 O9 O9 1_455 . 2_565 93.7(5) ?

loop_
_geom_bond_atom_site_label_1
_geom_bond_atom_site_label_2
_geom_bond_site_symmetry_1
_geom_bond_site_symmetry_2
_geom_bond_distance
_geom_bond_publ_flag
Ca1 B2 . . 2.988(19) ?
Ca1 O2 . 2_666 2.431(11) ?
Ca1 O4 . . 2.345(12) ?
Ca1 O5 . . 2.503(6) ?
Ca1 O5 . 2_667 2.540(6) ?
Ca1 O6 . . 2.508(6) ?
Ca1 O6 . 2_666 2.459(4) ?
Ca1 O7 . . 2.382(6) ?
Ca1 O9 . 2_666 2.383(9) ?
B1 B2 . . 2.519(10) ?
B1 B3 . . 2.53(2) ?
B1 O1 . . 1.440(16) ?
B1 O2 . . 1.486(9) ?
B1 O3 . . 1.48(2) ?
B1 O5 . . 2.868(10) ?
B1 O7 . 1_565 1.489(12) ?
B2 B3 . . 2.51(3) ?
B2 O1 . . 1.439(12) ?
B2 O3 . . 2.847(17) ?
B2 O4 . . 1.488(6) ?
B2 O5 . . 1.43(3) ?
B2 O9 . 1_556 1.504(18) ?
B3 O1 . . 2.86(2) ?
B3 O3 . . 1.476(12) ?
B3 O5 . . 1.439(17) ?
B3 O6 . . 1.505(14) ?
B3 O8 . 1_556 1.499(15) ?
O1 O2 . . 2.412(11) ?
O1 O3 . . 2.415(16) ?
O1 O4 . . 2.415(6) ?
O1 O4 . 2_566 2.974(6) ?
O1 O5 . . 2.430(15) ?
O1 O6 . 1_455 2.701(17) ?
O1 O7 . 1_565 2.373(5) ?
O1 O9 . 1_556 2.371(7) ?
O2 O3 . . 2.415(8) ?
O2 O3 . 2_676 2.653(9) ?
O2 O4 . 2_566 2.797(12) ?
O2 O7 . 1_565 2.399(9) ?
O2 O9 . . 2.730(5) ?
O3 O5 . . 2.418(6) ?
O3 O6 . . 2.461(11) ?
O3 O7 . 1_565 2.418(14) ?
O3 O8 . 1_556 2.409(12) ?
O4 O4 . 2_566 2.893(8) ?
O4 O5 . . 2.346(11) ?
O4 O6 . 2_666 2.948(12) ?
O4 O9 . 1_556 2.426(8) ?
O5 O5 . 2_667 2.886(6) ?
O5 O6 . . 2.390(15) ?
O5 O8 . 1_556 2.398(15) ?
O5 O9 . 1_556 2.349(18) ?
O6 O8 . 1_556 2.417(5) ?
O7 O7 . 2_556 2.795(13) ?
O7 O8 . 2_666 2.665(11) ?
O8 O8 . 2_775 2.509(9) ?
O8 O9 . 1_655 2.546(13) ?
O9 O9 . 2_565 2.469(10) ?

loop_
_geom_hbond_atom_site_label_D
_geom_hbond_atom_site_label_H
_geom_hbond_atom_site_label_A
_geom_hbond_site_symmetry_D
_geom_hbond_site_symmetry_H
_geom_hbond_site_symmetry_A
_geom_hbond_distance_DH
_geom_hbond_distance_HA
_geom_hbond_distance_DA
_geom_hbond_angle_DHA
_geom_hbond_publ_flag
? ? ? ? ? ? ? ? ? ? ?

loop_
_geom_torsion_atom_site_label_1
_geom_torsion_atom_site_label_2
_geom_torsion_atom_site_label_3
_geom_torsion_atom_site_label_4
_geom_torsion_site_symmetry_1
_geom_torsion_site_symmetry_2
_geom_torsion_site_symmetry_3
_geom_torsion_site_symmetry_4
_geom_torsion
_geom_torsion_publ_flag
? ? ? ? ? ? ? ? ? ?

loop_
_restr_angle_atom_site_label_1
_restr_angle_site_symmetry_1
_restr_angle_atom_site_label_2
_restr_angle_site_symmetry_2
_restr_angle_atom_site_label_3
_restr_angle_site_symmetry_3
_restr_angle_target
_restr_angle_target_weight_param
? ? ? ? ? ? ? ?

loop_
_restr_distance_atom_site_label_1
_restr_distance_site_symmetry_1
_restr_distance_atom_site_label_2
_restr_distance_site_symmetry_2
_restr_distance_target
_restr_distance_target_weight_param
? ? ? ? ? ?

loop_
_restr_equal_angle_atom_site_label_1
_restr_equal_angle_site_symmetry_1
_restr_equal_angle_atom_site_label_2
_restr_equal_angle_site_symmetry_2
_restr_equal_angle_atom_site_label_3
_restr_equal_angle_site_symmetry_3
_restr_equal_angle_class_class_id
_restr_equal_angle_class_target_weight_param
? ? ? ? ? ? ? ?

loop_
_restr_equal_distance_atom_site_label_1
_restr_equal_distance_site_symmetry_1
_restr_equal_distance_atom_site_label_2
_restr_equal_distance_site_symmetry_2
_restr_equal_distance_class_class_id
_restr_equal_distance_class_target_weight_param
? ? ? ? ? ?

loop_
_restr_equal_torsion_atom_site_label_1
_restr_equal_torsion_site_symmetry_1
_restr_equal_torsion_atom_site_label_2
_restr_equal_torsion_site_symmetry_2
_restr_equal_torsion_atom_site_label_3
_restr_equal_torsion_site_symmetry_3
_restr_equal_torsion_atom_site_label_4
_restr_equal_torsion_site_symmetry_4
_restr_equal_torsion_class_class_id
_restr_equal_torsion_class_target_weight_param
? ? ? ? ? ? ? ? ? ?

loop_
_restr_torsion_atom_site_label_1
_restr_torsion_site_symmetry_1
_restr_torsion_atom_site_label_2
_restr_torsion_site_symmetry_2
_restr_torsion_atom_site_label_3
_restr_torsion_site_symmetry_3
_restr_torsion_atom_site_label_4
_restr_torsion_site_symmetry_4
_restr_torsion_angle_target
_restr_torsion_weight_param
? ? ? ? ? ? ? ? ? ?

loop_
_jana_atom_site_adp_c_label
_jana_atom_site_adp_c_type_symbol
_jana_atom_site_adp_c_111
_jana_atom_site_adp_c_112
_jana_atom_site_adp_c_113
_jana_atom_site_adp_c_122
_jana_atom_site_adp_c_123
_jana_atom_site_adp_c_133
_jana_atom_site_adp_c_222
_jana_atom_site_adp_c_223
_jana_atom_site_adp_c_233
_jana_atom_site_adp_c_333
? ? ? ? ? ? ? ? ? ? ? ?

loop_
_jana_atom_site_adp_d_label
_jana_atom_site_adp_d_type_symbol
_jana_atom_site_adp_d_1111
_jana_atom_site_adp_d_1112
_jana_atom_site_adp_d_1113
_jana_atom_site_adp_d_1122
_jana_atom_site_adp_d_1123
_jana_atom_site_adp_d_1133
_jana_atom_site_adp_d_1222
_jana_atom_site_adp_d_1223
_jana_atom_site_adp_d_1233
_jana_atom_site_adp_d_1333
_jana_atom_site_adp_d_2222
_jana_atom_site_adp_d_2223
_jana_atom_site_adp_d_2233
_jana_atom_site_adp_d_2333
_jana_atom_site_adp_d_3333
? ? ? ? ? ? ? ? ? ? ? ? ? ? ? ? ?

loop_
_jana_atom_site_adp_e_label
_jana_atom_site_adp_e_type_symbol
_jana_atom_site_adp_e_11111
_jana_atom_site_adp_e_11112
_jana_atom_site_adp_e_11113
_jana_atom_site_adp_e_11122
_jana_atom_site_adp_e_11123
_jana_atom_site_adp_e_11133
_jana_atom_site_adp_e_11222
_jana_atom_site_adp_e_11223
_jana_atom_site_adp_e_11233
_jana_atom_site_adp_e_11333
_jana_atom_site_adp_e_12222
_jana_atom_site_adp_e_12223
_jana_atom_site_adp_e_12233
_jana_atom_site_adp_e_12333
_jana_atom_site_adp_e_13333
_jana_atom_site_adp_e_22222
_jana_atom_site_adp_e_22223
_jana_atom_site_adp_e_22233
_jana_atom_site_adp_e_22333
_jana_atom_site_adp_e_23333
_jana_atom_site_adp_e_33333
? ? ? ? ? ? ? ? ? ? ? ? ? ? ? ? ? ? ? ? ? ? ?

loop_
_jana_atom_site_adp_f_label
_jana_atom_site_adp_f_type_symbol
_jana_atom_site_adp_f_111111
_jana_atom_site_adp_f_111112
_jana_atom_site_adp_f_111113
_jana_atom_site_adp_f_111122
_jana_atom_site_adp_f_111123
_jana_atom_site_adp_f_111133
_jana_atom_site_adp_f_111222
_jana_atom_site_adp_f_111223
_jana_atom_site_adp_f_111233
_jana_atom_site_adp_f_111333
_jana_atom_site_adp_f_112222
_jana_atom_site_adp_f_112223
_jana_atom_site_adp_f_112233
_jana_atom_site_adp_f_112333
_jana_atom_site_adp_f_113333
_jana_atom_site_adp_f_122222
_jana_atom_site_adp_f_122223
_jana_atom_site_adp_f_122233
_jana_atom_site_adp_f_122333
_jana_atom_site_adp_f_123333
_jana_atom_site_adp_f_133333
_jana_atom_site_adp_f_222222
_jana_atom_site_adp_f_222223
_jana_atom_site_adp_f_222233
_jana_atom_site_adp_f_222333
_jana_atom_site_adp_f_223333
_jana_atom_site_adp_f_233333
_jana_atom_site_adp_f_333333
? ? ? ? ? ? ? ? ? ? ? ? ? ? ? ? ? ? ? ? ? ? ? ? ? ? ? ? ? ?

_cod_database_fobs_code 2022904
